data_4023315
loop_
_publ_author_name
'Adam W. Franz'
'Frank Rominger'
'Thomas J. J. M\"uller'

_publ_contact_author_address
;
        Institut f\"ur Makromolekulare Chemie und Organische Chemie
        Heinrich-Heine-Universit\"at D\"usseldorf
        Universit\"atsstrasse 1
        D-40225 D\"usseldorf
        Germany
;
_publ_contact_author_email ThomasJJ.Mueller@uni-duesseldorf.de
_publ_contact_author_fax '+49 211 - 8114324'
_publ_contact_author_name 'M\"uller, Thomas J.J.'
_publ_contact_author_phone '+49 211 - 8112298'
_publ_section_title
;
 Synthesis and Electronic Properties of Sterically Demanding
 N-Arylphenothiazines and Unexpected Buchwald-Hartwig Aminations
;
_journal_name_full 'Journal of Organic Chemistry'
_journal_page_first 1795
_journal_page_last 1802
_journal_paper_doi 10.1021/jo702389v
_journal_volume 73
_journal_year 2008
_chemical_formula_sum 'C44 H26 N2 O0.11 S2'
_chemical_formula_weight 648.59
_chemical_name_systematic
; 
 ? 
;
_space_group_IT_number 14
_symmetry_cell_setting monoclinic
_symmetry_space_group_name_Hall '-P 2yn'
_symmetry_space_group_name_H-M 'P 1 21/n 1'
_atom_sites_solution_hydrogens geom
_atom_sites_solution_primary direct
_atom_sites_solution_secondary difmap
_audit_creation_method SHELXL-97
_cell_angle_alpha 90.00
_cell_angle_beta 94.8110(10)
_cell_angle_gamma 90.00
_cell_formula_units_Z 4
_cell_length_a 11.4133(2)
_cell_length_b 8.0845(2)
_cell_length_c 34.0102(6)
_cell_measurement_temperature 200(2)
_cell_volume 3127.09(11)
_computing_cell_refinement 'Bruker SMART'
_computing_data_collection 'Bruker SMART'
_computing_data_reduction 'Bruker SHELXTL'
_computing_molecular_graphics 'Bruker SHELXTL'
_computing_publication_material 'Bruker SHELXTL'
_computing_structure_refinement 'SHELXL-97 (Sheldrick, 1997)'
_computing_structure_solution 'SHELXS-97 (Sheldrick, 1990)'
_diffrn_ambient_temperature 200(2)
_diffrn_measured_fraction_theta_full 0.999
_diffrn_measured_fraction_theta_max 0.999
_diffrn_measurement_device_type 'CCD area detector'
_diffrn_measurement_method 'phi and omega scans'
_diffrn_radiation_monochromator graphite
_diffrn_radiation_source 'fine-focus sealed tube'
_diffrn_radiation_type MoK\a
_diffrn_radiation_wavelength 0.71073
_diffrn_reflns_av_R_equivalents 0.0547
_diffrn_reflns_av_sigmaI/netI 0.0448
_diffrn_reflns_limit_h_max 13
_diffrn_reflns_limit_h_min -13
_diffrn_reflns_limit_k_max 9
_diffrn_reflns_limit_k_min -9
_diffrn_reflns_limit_l_max 39
_diffrn_reflns_limit_l_min -39
_diffrn_reflns_number 23712
_diffrn_reflns_theta_full 24.09
_diffrn_reflns_theta_max 24.09
_diffrn_reflns_theta_min 1.20
_exptl_absorpt_coefficient_mu 0.208
_exptl_absorpt_correction_T_max 0.9734
_exptl_absorpt_correction_T_min 0.9714
_exptl_absorpt_correction_type multi-scan
_exptl_absorpt_process_details 'Blessing, Acta Cryst. (1995) A51 33-38.'
_exptl_crystal_colour orange
_exptl_crystal_density_diffrn 1.378
_exptl_crystal_density_method 'not measured'
_exptl_crystal_description polyhedron
_exptl_crystal_F_000 1348
_exptl_crystal_size_max 0.14
_exptl_crystal_size_mid 0.14
_exptl_crystal_size_min 0.13
_refine_diff_density_max 0.189
_refine_diff_density_min -0.326
_refine_diff_density_rms 0.055
_refine_ls_extinction_method none
_refine_ls_goodness_of_fit_ref 1.065
_refine_ls_hydrogen_treatment constr
_refine_ls_matrix_type full
_refine_ls_number_parameters 440
_refine_ls_number_reflns 4960
_refine_ls_number_restraints 0
_refine_ls_restrained_S_all 1.065
_refine_ls_R_factor_all 0.0865
_refine_ls_R_factor_gt 0.0445
_refine_ls_shift/su_max 0.001
_refine_ls_shift/su_mean 0.000
_refine_ls_structure_factor_coef Fsqd
_refine_ls_weighting_details 'calc w=1/[\s^2^(Fo^2^)+(0.0674P)^2^+0.1136P] where P=(Fo^2^+2Fc^2^)/3'
_refine_ls_weighting_scheme calc
_refine_ls_wR_factor_gt 0.1045
_refine_ls_wR_factor_ref 0.1308
_reflns_number_gt 3198
_reflns_number_total 4960
_reflns_threshold_expression >2sigma(I)
_cod_data_source_file jo702389v-File001_5.cif
_cod_data_source_block km32
_cod_depositor_comments
;
The following automatic conversions were performed:
'_symmetry_cell_setting' value 'Monoclinic' changed to 'monoclinic'
according to '/home/saulius/struct/CIF-dictionaries/cif_core.dic'
dictionary named 'cif_core.dic' version 2.4.1 from 2010-06-29.

Automatic conversion script
Id: cif_fix_enum 1527 2010-12-29 10:47:43Z saulius 
;
_cod_original_sg_symbol_H-M 'P 21/n'
_cod_database_code 4023315

loop_
_symmetry_equiv_pos_as_xyz
'x, y, z'
'-x+1/2, y+1/2, -z+1/2'
'-x, -y, -z'
'x-1/2, -y-1/2, z-1/2'

loop_
_atom_site_label
_atom_site_type_symbol
_atom_site_fract_x
_atom_site_fract_y
_atom_site_fract_z
_atom_site_U_iso_or_equiv
_atom_site_adp_type
_atom_site_occupancy
_atom_site_symmetry_multiplicity
_atom_site_calc_flag
_atom_site_refinement_flags
_atom_site_disorder_assembly
_atom_site_disorder_group
S1 S 0.35452(7) 0.55544(11) 0.02507(3) 0.0634(3) Uani 1 1 d . A 1
N1 N 0.16520(19) 0.4591(3) 0.07543(6) 0.0483(6) Uani 1 1 d . A 1
S2 S -0.28748(8) 0.37958(13) 0.40550(2) 0.0708(3) Uani 1 1 d . A 1
N2 N -0.23765(19) 0.3165(3) 0.32321(6) 0.0457(6) Uani 1 1 d . A 1
C11 C 0.0174(3) 0.6488(4) 0.04291(9) 0.0557(8) Uani 1 1 d . A 1
H11 H -0.0381 0.6174 0.0608 0.067 Uiso 1 1 calc R A 1
C12 C -0.0136(3) 0.7630(4) 0.01389(9) 0.0646(9) Uani 1 1 d . A 1
H12 H -0.0899 0.8109 0.0122 0.078 Uiso 1 1 calc R A 1
C13 C 0.0646(4) 0.8084(4) -0.01274(9) 0.0683(10) Uani 1 1 d . A 1
H13 H 0.0421 0.8863 -0.0329 0.082 Uiso 1 1 calc R A 1
C14 C 0.1746(3) 0.7411(4) -0.01015(8) 0.0609(9) Uani 1 1 d . A 1
H14 H 0.2285 0.7720 -0.0287 0.073 Uiso 1 1 calc R A 1
C15 C 0.2086(3) 0.6279(4) 0.01933(8) 0.0504(8) Uani 1 1 d . A 1
C16 C 0.1292(3) 0.5790(4) 0.04628(8) 0.0466(7) Uani 1 1 d . A 1
C21 C 0.2257(3) 0.1692(4) 0.08090(8) 0.0556(8) Uani 1 1 d . A 1
H21 H 0.1675 0.1494 0.0988 0.067 Uiso 1 1 calc R A 1
C22 C 0.2958(3) 0.0403(4) 0.07035(10) 0.0691(9) Uani 1 1 d . A 1
H22 H 0.2859 -0.0668 0.0811 0.083 Uiso 1 1 calc R A 1
C23 C 0.3800(3) 0.0664(5) 0.04439(11) 0.0753(10) Uani 1 1 d . A 1
H23 H 0.4282 -0.0223 0.0370 0.090 Uiso 1 1 calc R A 1
C24 C 0.3937(3) 0.2219(5) 0.02917(9) 0.0663(9) Uani 1 1 d . A 1
H24 H 0.4505 0.2401 0.0107 0.080 Uiso 1 1 calc R A 1
C25 C 0.3255(2) 0.3524(4) 0.04044(8) 0.0502(8) Uani 1 1 d . A 1
C26 C 0.2385(2) 0.3266(4) 0.06591(7) 0.0449(7) Uani 1 1 d . A 1
C31 C -0.4378(3) 0.3989(4) 0.29476(9) 0.0538(8) Uani 1 1 d . A 1
H31 H -0.4150 0.3903 0.2686 0.065 Uiso 1 1 calc R A 1
C32 C -0.5516(3) 0.4409(4) 0.30097(10) 0.0606(9) Uani 1 1 d . A 1
H32 H -0.6060 0.4639 0.2790 0.073 Uiso 1 1 calc R A 1
C33 C -0.5880(3) 0.4503(4) 0.33849(10) 0.0641(9) Uani 1 1 d . A 1
H33 H -0.6676 0.4748 0.3424 0.077 Uiso 1 1 calc R A 1
C34 C -0.5080(3) 0.4237(4) 0.37011(10) 0.0604(9) Uani 1 1 d . A 1
H34 H -0.5325 0.4286 0.3961 0.072 Uiso 1 1 calc R A 1
C35 C -0.3922(2) 0.3898(4) 0.36465(8) 0.0481(8) Uani 1 1 d . A 1
C36 C -0.3561(2) 0.3689(3) 0.32664(8) 0.0432(7) Uani 1 1 d . A 1
C41 C -0.1270(3) 0.0603(4) 0.33821(10) 0.0627(9) Uani 1 1 d . A 1
H41 H -0.1108 0.0495 0.3114 0.075 Uiso 1 1 calc R A 1
C42 C -0.0864(3) -0.0581(5) 0.36586(15) 0.0886(12) Uani 1 1 d . A 1
H42 H -0.0406 -0.1482 0.3578 0.106 Uiso 1 1 calc R A 1
C43 C -0.1116(4) -0.0462(6) 0.40461(14) 0.0975(14) Uani 1 1 d . A 1
H43 H -0.0849 -0.1291 0.4230 0.117 Uiso 1 1 calc R A 1
C44 C -0.1745(3) 0.0835(6) 0.41643(11) 0.0818(12) Uani 1 1 d . A 1
H44 H -0.1927 0.0909 0.4431 0.098 Uiso 1 1 calc R A 1
C45 C -0.2122(2) 0.2051(4) 0.38999(9) 0.0577(8) Uani 1 1 d . A 1
C46 C -0.1911(2) 0.1936(4) 0.35021(8) 0.0477(7) Uani 1 1 d . A 1
C51 C 0.1024(2) 0.4449(4) 0.11040(8) 0.0445(7) Uani 1 1 d . A 1
C52 C -0.0066(3) 0.3765(4) 0.10953(8) 0.0532(8) Uani 1 1 d . A 1
H52 H -0.0442 0.3399 0.0851 0.064 Uiso 1 1 calc R A 1
C53 C -0.0643(2) 0.3591(4) 0.14395(8) 0.0503(8) Uani 1 1 d . A 1
H53 H -0.1406 0.3113 0.1424 0.060 Uiso 1 1 calc R A 1
C54 C -0.0131(2) 0.4093(3) 0.18004(7) 0.0370(6) Uani 1 1 d . A 1
C55 C -0.0702(2) 0.3827(3) 0.21688(7) 0.0354(6) Uani 1 1 d . A 1
C56 C -0.1701(2) 0.2872(3) 0.21815(8) 0.0466(7) Uani 1 1 d . A 1
H56 H -0.2031 0.2368 0.1945 0.056 Uiso 1 1 calc R A 1
C57 C -0.2240(3) 0.2625(4) 0.25292(8) 0.0514(8) Uani 1 1 d . A 1
H57 H -0.2908 0.1922 0.2528 0.062 Uiso 1 1 calc R A 1
C58 C -0.1826(2) 0.3374(3) 0.28701(8) 0.0424(7) Uani 1 1 d . A 1
C59 C -0.0781(2) 0.4344(3) 0.28835(7) 0.0372(6) Uani 1 1 d . A 1
C60 C -0.0295(2) 0.5102(4) 0.32337(8) 0.0474(7) Uani 1 1 d . A 1
H60 H -0.0677 0.4992 0.3470 0.057 Uiso 1 1 calc R A 1
C61 C 0.0719(3) 0.5994(4) 0.32342(8) 0.0524(8) Uani 1 1 d . A 1
H61 H 0.1037 0.6506 0.3471 0.063 Uiso 1 1 calc R A 1
C62 C 0.1298(2) 0.6162(4) 0.28896(8) 0.0483(7) Uani 1 1 d . A 1
H62 H 0.2004 0.6788 0.2898 0.058 Uiso 1 1 calc R A 1
C63 C 0.0876(2) 0.5448(3) 0.25375(7) 0.0368(6) Uani 1 1 d . A 1
C64 C 0.1514(2) 0.5557(3) 0.21786(7) 0.0362(6) Uani 1 1 d . A 1
C65 C 0.2597(2) 0.6305(4) 0.21755(8) 0.0486(7) Uani 1 1 d . A 1
H65 H 0.2953 0.6758 0.2414 0.058 Uiso 1 1 calc R A 1
C66 C 0.3190(2) 0.6419(4) 0.18344(8) 0.0537(8) Uani 1 1 d . A 1
H66 H 0.3943 0.6928 0.1846 0.064 Uiso 1 1 calc R A 1
C67 C 0.2706(2) 0.5813(4) 0.14849(8) 0.0487(8) Uani 1 1 d . A 1
H67 H 0.3118 0.5902 0.1255 0.058 Uiso 1 1 calc R A 1
C68 C 0.1586(2) 0.5047(3) 0.14642(7) 0.0403(7) Uani 1 1 d . A 1
C69 C 0.0990(2) 0.4886(3) 0.18182(7) 0.0357(6) Uani 1 1 d . A 1
C70 C -0.0197(2) 0.4539(3) 0.25280(7) 0.0339(6) Uani 1 1 d . A 1
O1 O 0.401(3) 0.651(4) 0.0526(9) 0.041 Uiso 0.056(2) 1 d P B 2
O2 O -0.214(3) 0.532(4) 0.4033(9) 0.041 Uiso 0.056(2) 1 d P B 2

loop_
_atom_site_aniso_label
_atom_site_aniso_U_11
_atom_site_aniso_U_22
_atom_site_aniso_U_33
_atom_site_aniso_U_23
_atom_site_aniso_U_13
_atom_site_aniso_U_12
S1 0.0577(5) 0.0708(6) 0.0645(6) 0.0058(5) 0.0228(4) -0.0162(5)
N1 0.0497(15) 0.0617(17) 0.0354(13) 0.0060(12) 0.0156(11) -0.0007(13)
S2 0.0646(6) 0.1049(8) 0.0435(5) -0.0128(5) 0.0087(4) 0.0085(5)
N2 0.0428(14) 0.0553(16) 0.0413(13) 0.0064(12) 0.0166(11) 0.0063(12)
C11 0.061(2) 0.061(2) 0.0458(18) -0.0004(16) 0.0102(15) 0.0023(17)
C12 0.078(2) 0.062(2) 0.052(2) -0.0037(18) -0.0007(18) 0.0120(19)
C13 0.106(3) 0.053(2) 0.0453(19) 0.0005(17) 0.003(2) 0.006(2)
C14 0.091(3) 0.055(2) 0.0377(18) 0.0003(16) 0.0156(17) -0.010(2)
C15 0.063(2) 0.0524(19) 0.0370(16) -0.0033(15) 0.0108(14) -0.0093(16)
C16 0.0541(19) 0.0520(19) 0.0344(16) -0.0029(14) 0.0072(14) -0.0057(15)
C21 0.0556(19) 0.063(2) 0.0499(18) 0.0097(17) 0.0146(15) -0.0050(17)
C22 0.078(2) 0.059(2) 0.072(2) 0.0057(19) 0.0156(19) 0.002(2)
C23 0.075(2) 0.067(3) 0.087(3) -0.012(2) 0.026(2) 0.007(2)
C24 0.063(2) 0.076(3) 0.063(2) -0.0090(19) 0.0273(17) -0.0083(19)
C25 0.0481(18) 0.061(2) 0.0427(17) -0.0055(15) 0.0129(14) -0.0085(16)
C26 0.0435(17) 0.059(2) 0.0330(15) -0.0022(15) 0.0060(13) -0.0044(15)
C31 0.062(2) 0.054(2) 0.0461(18) 0.0037(15) 0.0057(15) 0.0014(16)
C32 0.051(2) 0.057(2) 0.071(2) 0.0006(18) -0.0086(17) 0.0123(17)
C33 0.0471(19) 0.067(2) 0.079(2) -0.0131(19) 0.0124(18) 0.0121(17)
C34 0.053(2) 0.069(2) 0.062(2) -0.0082(17) 0.0202(17) 0.0101(17)
C35 0.0517(19) 0.0520(19) 0.0418(16) -0.0009(14) 0.0111(14) 0.0069(15)
C36 0.0443(17) 0.0427(17) 0.0437(17) 0.0005(14) 0.0111(14) -0.0003(14)
C41 0.051(2) 0.065(2) 0.073(2) -0.0013(19) 0.0131(17) 0.0056(18)
C42 0.061(2) 0.071(3) 0.133(4) 0.012(3) 0.006(2) 0.022(2)
C43 0.080(3) 0.107(4) 0.103(4) 0.050(3) -0.008(3) 0.014(3)
C44 0.065(2) 0.114(3) 0.065(2) 0.030(2) -0.0016(19) 0.008(2)
C45 0.0446(18) 0.078(2) 0.0503(19) 0.0125(18) 0.0038(14) -0.0010(17)
C46 0.0365(16) 0.057(2) 0.0506(18) 0.0093(16) 0.0104(13) 0.0018(15)
C51 0.0444(17) 0.0557(19) 0.0347(16) 0.0031(14) 0.0108(13) -0.0020(15)
C52 0.0522(19) 0.076(2) 0.0320(15) -0.0074(15) 0.0089(13) -0.0125(17)
C53 0.0413(17) 0.071(2) 0.0397(16) -0.0074(15) 0.0103(13) -0.0139(15)
C54 0.0380(16) 0.0412(16) 0.0327(15) -0.0002(12) 0.0088(12) -0.0014(13)
C55 0.0360(15) 0.0371(16) 0.0340(15) -0.0018(12) 0.0078(12) 0.0001(12)
C56 0.0473(17) 0.0545(19) 0.0393(16) -0.0111(14) 0.0110(13) -0.0105(15)
C57 0.0504(18) 0.056(2) 0.0497(18) -0.0073(15) 0.0178(14) -0.0187(15)
C58 0.0422(16) 0.0461(17) 0.0407(16) 0.0014(14) 0.0144(13) -0.0020(14)
C59 0.0404(16) 0.0365(15) 0.0353(15) -0.0004(13) 0.0073(12) 0.0081(13)
C60 0.0506(18) 0.059(2) 0.0341(16) -0.0059(14) 0.0107(13) 0.0090(15)
C61 0.0463(18) 0.069(2) 0.0419(17) -0.0185(15) 0.0011(14) 0.0026(16)
C62 0.0388(16) 0.059(2) 0.0478(18) -0.0105(15) 0.0053(14) -0.0053(14)
C63 0.0359(15) 0.0364(16) 0.0379(15) -0.0037(13) 0.0019(12) 0.0033(13)
C64 0.0340(15) 0.0371(15) 0.0375(15) 0.0014(13) 0.0036(12) 0.0007(13)
C65 0.0418(17) 0.0555(19) 0.0484(17) -0.0003(15) 0.0030(14) -0.0097(15)
C66 0.0361(17) 0.068(2) 0.057(2) 0.0037(17) 0.0075(15) -0.0154(15)
C67 0.0396(17) 0.061(2) 0.0474(18) 0.0053(15) 0.0139(14) -0.0065(15)
C68 0.0377(16) 0.0464(17) 0.0380(16) 0.0040(13) 0.0097(12) -0.0007(13)
C69 0.0374(15) 0.0347(15) 0.0351(15) 0.0010(12) 0.0047(12) 0.0000(12)
C70 0.0362(15) 0.0319(15) 0.0344(15) 0.0012(12) 0.0071(11) 0.0072(13)

loop_
_atom_type_symbol
_atom_type_description
_atom_type_scat_dispersion_real
_atom_type_scat_dispersion_imag
_atom_type_scat_source
C C 0.0033 0.0016 'International Tables Vol C Tables 4.2.6.8 and 6.1.1.4'
H H 0.0000 0.0000 'International Tables Vol C Tables 4.2.6.8 and 6.1.1.4'
N N 0.0061 0.0033 'International Tables Vol C Tables 4.2.6.8 and 6.1.1.4'
S S 0.1246 0.1234 'International Tables Vol C Tables 4.2.6.8 and 6.1.1.4'
O O 0.0106 0.0060 'International Tables Vol C Tables 4.2.6.8 and 6.1.1.4'

loop_
_geom_angle_atom_site_label_1
_geom_angle_atom_site_label_2
_geom_angle_atom_site_label_3
_geom_angle
_geom_angle_site_symmetry_1
_geom_angle_site_symmetry_3
_geom_angle_publ_flag
C15 S1 C25 98.22(14) . . ?
C26 N1 C16 119.9(2) . . ?
C26 N1 C51 118.2(2) . . ?
C16 N1 C51 119.6(2) . . ?
C45 S2 C35 96.75(14) . . ?
C46 N2 C36 117.2(2) . . ?
C46 N2 C58 117.9(2) . . ?
C36 N2 C58 121.2(2) . . ?
C12 C11 C16 120.7(3) . . ?
C13 C12 C11 120.7(3) . . ?
C14 C13 C12 119.8(3) . . ?
C13 C14 C15 120.6(3) . . ?
C14 C15 C16 120.2(3) . . ?
C14 C15 S1 120.2(2) . . ?
C16 C15 S1 119.5(2) . . ?
C11 C16 C15 118.1(3) . . ?
C11 C16 N1 122.9(3) . . ?
C15 C16 N1 119.0(3) . . ?
C22 C21 C26 121.1(3) . . ?
C23 C22 C21 120.2(3) . . ?
C24 C23 C22 119.3(3) . . ?
C23 C24 C25 120.6(3) . . ?
C24 C25 C26 120.5(3) . . ?
C24 C25 S1 120.2(2) . . ?
C26 C25 S1 119.1(2) . . ?
C21 C26 C25 118.1(3) . . ?
C21 C26 N1 122.0(3) . . ?
C25 C26 N1 119.9(3) . . ?
C32 C31 C36 120.2(3) . . ?
C31 C32 C33 121.2(3) . . ?
C34 C33 C32 119.1(3) . . ?
C33 C34 C35 120.7(3) . . ?
C34 C35 C36 120.6(3) . . ?
C34 C35 S2 120.0(2) . . ?
C36 C35 S2 119.4(2) . . ?
C31 C36 C35 118.0(3) . . ?
C31 C36 N2 124.4(2) . . ?
C35 C36 N2 117.7(2) . . ?
C46 C41 C42 119.4(3) . . ?
C43 C42 C41 120.9(4) . . ?
C44 C43 C42 119.9(4) . . ?
C43 C44 C45 120.3(4) . . ?
C44 C45 C46 121.0(3) . . ?
C44 C45 S2 120.8(3) . . ?
C46 C45 S2 118.2(2) . . ?
C41 C46 C45 118.4(3) . . ?
C41 C46 N2 122.1(3) . . ?
C45 C46 N2 119.5(3) . . ?
C52 C51 C68 120.3(2) . . ?
C52 C51 N1 122.1(2) . . ?
C68 C51 N1 117.6(2) . . ?
C51 C52 C53 121.2(3) . . ?
C54 C53 C52 121.5(3) . . ?
C53 C54 C69 118.8(2) . . ?
C53 C54 C55 122.0(2) . . ?
C69 C54 C55 119.2(2) . . ?
C56 C55 C70 118.3(2) . . ?
C56 C55 C54 122.2(2) . . ?
C70 C55 C54 119.5(2) . . ?
C55 C56 C57 122.1(3) . . ?
C58 C57 C56 120.9(3) . . ?
C57 C58 C59 120.2(2) . . ?
C57 C58 N2 122.2(2) . . ?
C59 C58 N2 117.5(2) . . ?
C60 C59 C58 122.3(2) . . ?
C60 C59 C70 119.0(2) . . ?
C58 C59 C70 118.7(2) . . ?
C61 C60 C59 120.3(3) . . ?
C60 C61 C62 120.7(3) . . ?
C63 C62 C61 122.1(3) . . ?
C62 C63 C70 118.2(2) . . ?
C62 C63 C64 122.2(2) . . ?
C70 C63 C64 119.6(2) . . ?
C65 C64 C69 118.2(2) . . ?
C65 C64 C63 122.6(2) . . ?
C69 C64 C63 119.2(2) . . ?
C64 C65 C66 122.3(3) . . ?
C67 C66 C65 120.9(3) . . ?
C66 C67 C68 120.0(3) . . ?
C67 C68 C51 122.2(2) . . ?
C67 C68 C69 119.1(2) . . ?
C51 C68 C69 118.7(2) . . ?
C64 C69 C54 121.1(2) . . ?
C64 C69 C68 119.4(2) . . ?
C54 C69 C68 119.4(2) . . ?
C63 C70 C55 120.8(2) . . ?
C63 C70 C59 119.7(2) . . ?
C55 C70 C59 119.5(2) . . ?

loop_
_geom_bond_atom_site_label_1
_geom_bond_atom_site_label_2
_geom_bond_distance
_geom_bond_site_symmetry_2
_geom_bond_publ_flag
S1 C15 1.761(3) . ?
S1 C25 1.763(3) . ?
N1 C26 1.413(4) . ?
N1 C16 1.422(4) . ?
N1 C51 1.444(3) . ?
S2 C45 1.755(3) . ?
S2 C35 1.757(3) . ?
N2 C46 1.425(3) . ?
N2 C36 1.430(3) . ?
N2 C58 1.438(3) . ?
C11 C12 1.376(4) . ?
C11 C16 1.392(4) . ?
C12 C13 1.373(4) . ?
C13 C14 1.365(4) . ?
C14 C15 1.389(4) . ?
C15 C16 1.398(4) . ?
C21 C22 1.379(4) . ?
C21 C26 1.384(4) . ?
C22 C23 1.374(4) . ?
C23 C24 1.374(5) . ?
C24 C25 1.384(4) . ?
C25 C26 1.387(4) . ?
C31 C32 1.376(4) . ?
C31 C36 1.391(4) . ?
C32 C33 1.377(4) . ?
C33 C34 1.368(4) . ?
C34 C35 1.378(4) . ?
C35 C36 1.400(4) . ?
C41 C46 1.384(4) . ?
C41 C42 1.393(5) . ?
C42 C43 1.375(5) . ?
C43 C44 1.351(5) . ?
C44 C45 1.377(5) . ?
C45 C46 1.397(4) . ?
C51 C52 1.359(4) . ?
C51 C68 1.419(4) . ?
C52 C53 1.397(4) . ?
C53 C54 1.376(3) . ?
C54 C69 1.428(3) . ?
C54 C55 1.475(3) . ?
C55 C56 1.380(3) . ?
C55 C70 1.428(3) . ?
C56 C57 1.393(3) . ?
C57 C58 1.358(4) . ?
C58 C59 1.425(4) . ?
C59 C60 1.411(4) . ?
C59 C70 1.437(3) . ?
C60 C61 1.364(4) . ?
C61 C62 1.399(4) . ?
C62 C63 1.379(4) . ?
C63 C70 1.426(3) . ?
C63 C64 1.476(3) . ?
C64 C65 1.377(4) . ?
C64 C69 1.425(3) . ?
C65 C66 1.394(4) . ?
C66 C67 1.360(4) . ?
C67 C68 1.416(4) . ?
C68 C69 1.438(3) . ?
